data_2013490
loop_
_publ_author_name
'Ni Jun'
'Li, Yi-Zhi'
'Qi, Wen-Bin'
'Liu, Yong-Jiang'
'Chen, Hui-Lan'
'Wang, Zhi-Lin'

_publ_section_title
;
 4-[<i>N,N</i>-Bis(2-cyanoethyl)amino]pyridine
;
_journal_issue 8
_journal_name_full 'Acta Crystallographica Section C'
_journal_page_first o470
_journal_page_last o472
_journal_paper_doi 10.1107/S0108270103012630
_journal_volume 59
_journal_year 2003
_chemical_formula_iupac 'C11 H12 N4'
_chemical_formula_moiety 'C11 H12 N4'
_chemical_formula_sum 'C11 H12 N4'
_chemical_formula_weight 200.25
_chemical_melting_point 481.9(8)
_chemical_name_common 4-[N,N-bis(2-cyanoethyl)amino]pyridine
_chemical_name_systematic
;
3,3'-(4-pyridylimino)dipropanenitrile
;
_space_group_IT_number 15
_symmetry_cell_setting monoclinic
_symmetry_space_group_name_Hall '-C 2yc'
_symmetry_space_group_name_H-M 'C 1 2/c 1'
_atom_sites_solution_hydrogens geom
_atom_sites_solution_primary direct
_atom_sites_solution_secondary difmap
_cell_angle_alpha 90.00
_cell_angle_beta 92.120(10)
_cell_angle_gamma 90.00
_cell_formula_units_Z 4
_cell_length_a 15.355(4)
_cell_length_b 8.321(2)
_cell_length_c 8.264(2)
_cell_measurement_reflns_used 756
_cell_measurement_temperature 293(2)
_cell_measurement_theta_max 27.11
_cell_measurement_theta_min 2.47
_cell_volume 1055.2(5)
_computing_cell_refinement SMART
_computing_data_collection 'SMART (Bruker, 2000)'
_computing_data_reduction 'SAINT (Bruker, 2000)'
_computing_molecular_graphics SHELXTL
_computing_publication_material SHELXTL
_computing_structure_refinement SHELXTL
_computing_structure_solution 'SHELXTL (Bruker, 2000)'
_diffrn_ambient_temperature 293(2)
_diffrn_measured_fraction_theta_full 0.996
_diffrn_measured_fraction_theta_max 0.996
_diffrn_measurement_device_type 'Bruker SMART APEX CCD area-detector'
_diffrn_measurement_method '\f and \w'
_diffrn_radiation_monochromator graphite
_diffrn_radiation_source 'fine-focus sealed tube'
_diffrn_radiation_type MoK\a
_diffrn_radiation_wavelength 0.71073
_diffrn_reflns_av_R_equivalents 0.0257
_diffrn_reflns_av_sigmaI/netI 0.0202
_diffrn_reflns_limit_h_max 18
_diffrn_reflns_limit_h_min -15
_diffrn_reflns_limit_k_max 9
_diffrn_reflns_limit_k_min -8
_diffrn_reflns_limit_l_max 9
_diffrn_reflns_limit_l_min -9
_diffrn_reflns_number 2589
_diffrn_reflns_theta_full 24.99
_diffrn_reflns_theta_max 24.99
_diffrn_reflns_theta_min 2.65
_exptl_absorpt_coefficient_mu 0.081
_exptl_absorpt_correction_type none
_exptl_crystal_colour colorless
_exptl_crystal_density_diffrn 1.261
_exptl_crystal_density_method 'not measured'
_exptl_crystal_description block
_exptl_crystal_F_000 424
_exptl_crystal_size_max 0.30
_exptl_crystal_size_mid 0.30
_exptl_crystal_size_min 0.20
_refine_diff_density_max 0.162
_refine_diff_density_min -0.179
_refine_ls_extinction_coef 0.129(5)
_refine_ls_extinction_expression Fc^*^=kFc[1+0.001xFc^2^\l^3^/sin(2\q)]^-1/4^
_refine_ls_extinction_method SHELXTL
_refine_ls_goodness_of_fit_ref 1.038
_refine_ls_hydrogen_treatment constr
_refine_ls_matrix_type full
_refine_ls_number_parameters 71
_refine_ls_number_reflns 922
_refine_ls_number_restraints 0
_refine_ls_restrained_S_all 1.038
_refine_ls_R_factor_all 0.0473
_refine_ls_R_factor_gt 0.0440
_refine_ls_shift/su_max 0.012
_refine_ls_shift/su_mean 0.002
_refine_ls_structure_factor_coef Fsqd
_refine_ls_weighting_details 'calc w = 1/[\s^2^(Fo^2^)+(0.02P)^2^+1.20P] where P = (Fo^2^+2Fc^2^)/3'
_refine_ls_weighting_scheme calc
_refine_ls_wR_factor_gt 0.0925
_refine_ls_wR_factor_ref 0.0937
_reflns_number_gt 820
_reflns_number_total 922
_reflns_threshold_expression I>2\s(I)
_cod_data_source_file ob1120.cif
_cod_data_source_block I
_cod_depositor_comments
;
The following automatic conversions were performed:
'_symmetry_cell_setting' value 'Monoclinic' changed to 'monoclinic'
according to '/home/saulius/struct/CIF-dictionaries/cif_core.dic'
dictionary named 'cif_core.dic' version 2.4.1 from 2010-06-29.

Automatic conversion script
Id: cif_fix_enum 1527 2010-12-29 10:47:43Z saulius 

The following automatic conversions were performed:

'_chemical_melting_point' value '481.1-482.7' was changed to
'481.9(8)' - the average value was taken and precision was estimated.

Automatic conversion script
Id: cif_fix_values 1646 2011-03-28 12:23:43Z adriana 

The following automatic conversions were performed:

'_chemical_melting_point' value '481.1-482.7' was changed to
'481.9(8)' - the average value was taken and precision was
estimated.

'_symmetry_cell_setting' value 'Monoclinic' changed to
'monoclinic' according to
/home/saulius/struct/CIF-dictionaries/cif_core.dic dictionary named
'cif_core.dic' version 2.4.1 from 2010-06-29.

Automatic conversion script
Id: cif_fix_values 1715 2011-07-08 13:25:40Z adriana 
;
_cod_original_sg_symbol_H-M 'C 2/c'
_cod_database_code 2013490
_cod_database_fobs_code 2013490

loop_
_symmetry_equiv_pos_as_xyz
'x, y, z'
'-x, y, -z+1/2'
'x+1/2, y+1/2, z'
'-x+1/2, y+1/2, -z+1/2'
'-x, -y, -z'
'x, -y, z-1/2'
'-x+1/2, -y+1/2, -z'
'x+1/2, -y+1/2, z-1/2'

loop_
_atom_site_label
_atom_site_fract_x
_atom_site_fract_y
_atom_site_fract_z
_atom_site_U_iso_or_equiv
_atom_site_adp_type
_atom_site_calc_flag
_atom_site_refinement_flags
_atom_site_occupancy
_atom_site_disorder_assembly
_atom_site_disorder_group
_atom_site_type_symbol
C1 0.93500(14) 0.2444(2) 0.1855(2) 0.0528(5) Uani d . 1 . . C
H1 0.8876 0.1887 0.1400 0.063 Uiso calc R 1 . . H
C2 0.93152(11) 0.4090(2) 0.1800(2) 0.0443(5) Uani d . 1 . . C
H2 0.8840 0.4607 0.1301 0.053 Uiso calc R 1 . . H
C3 1.0000 0.4981(3) 0.2500 0.0377(6) Uani d S 1 . . C
C4 0.93781(11) 0.7541(2) 0.1513(2) 0.0429(5) Uani d . 1 . . C
H4A 0.9216 0.6920 0.0556 0.051 Uiso calc R 1 . . H
H4B 0.9652 0.8524 0.1161 0.051 Uiso calc R 1 . . H
C5 0.85573(12) 0.7964(2) 0.2406(2) 0.0518(5) Uani d . 1 . . C
H5A 0.8270 0.6987 0.2739 0.062 Uiso calc R 1 . . H
H5B 0.8714 0.8579 0.3371 0.062 Uiso calc R 1 . . H
C6 0.79653(12) 0.8899(2) 0.1364(3) 0.0501(5) Uani d . 1 . . C
N1 1.0000 0.1575(3) 0.2500 0.0566(7) Uani d S 1 . . N
N2 1.0000 0.6631(2) 0.2500 0.0429(5) Uani d S 1 . . N
N3 0.75322(12) 0.9644(2) 0.0517(3) 0.0709(6) Uani d . 1 . . N

loop_
_atom_site_aniso_label
_atom_site_aniso_U_11
_atom_site_aniso_U_22
_atom_site_aniso_U_33
_atom_site_aniso_U_12
_atom_site_aniso_U_13
_atom_site_aniso_U_23
C1 0.0618(12) 0.0431(10) 0.0533(11) -0.0142(9) 0.0000(9) -0.0055(9)
C2 0.0409(10) 0.0407(10) 0.0508(10) -0.0019(8) -0.0052(8) -0.0014(8)
C3 0.0368(12) 0.0350(13) 0.0412(13) 0.000 0.0007(10) 0.000
C4 0.0399(10) 0.0364(9) 0.0521(10) 0.0014(7) -0.0022(8) 0.0034(8)
C5 0.0478(11) 0.0496(11) 0.0581(11) 0.0068(9) 0.0026(9) 0.0042(9)
C6 0.0379(10) 0.0420(10) 0.0701(13) 0.0026(8) -0.0036(9) -0.0048(9)
N1 0.0786(17) 0.0354(12) 0.0557(14) 0.000 0.0020(12) 0.000
N2 0.0382(11) 0.0315(10) 0.0580(13) 0.000 -0.0110(9) 0.000
N3 0.0537(11) 0.0614(11) 0.0961(15) 0.0112(9) -0.0173(10) 0.0018(11)

loop_
_atom_type_symbol
_atom_type_description
_atom_type_scat_dispersion_real
_atom_type_scat_dispersion_imag
_atom_type_scat_source
C C 0.0033 0.0016 'International Tables Vol C Tables 4.2.6.8 and 6.1.1.4'
H H 0.0000 0.0000 'International Tables Vol C Tables 4.2.6.8 and 6.1.1.4'
N N 0.0061 0.0033 'International Tables Vol C Tables 4.2.6.8 and 6.1.1.4'

loop_
_geom_angle_atom_site_label_1
_geom_angle_atom_site_label_2
_geom_angle_atom_site_label_3
_geom_angle_site_symmetry_1
_geom_angle_site_symmetry_3
_geom_angle
_geom_angle_publ_flag
N1 C1 C2 . . 125.81(19) yes
N1 C1 H1 . . 117.1 ?
C2 C1 H1 . . 117.1 ?
C1 C2 C3 . . 119.27(18) ?
C1 C2 H2 . . 120.4 ?
C3 C2 H2 . . 120.4 ?
N2 C3 C2 . 2_755 122.10(11) ?
N2 C3 C2 . . 122.10(11) ?
C2 C3 C2 2_755 . 115.8(2) yes
N2 C4 C5 . . 112.85(14) ?
N2 C4 H4A . . 109.0 ?
C5 C4 H4A . . 109.0 ?
N2 C4 H4B . . 109.0 ?
C5 C4 H4B . . 109.0 ?
H4A C4 H4B . . 107.8 ?
C6 C5 C4 . . 110.27(16) ?
C6 C5 H5A . . 109.6 ?
C4 C5 H5A . . 109.6 ?
C6 C5 H5B . . 109.6 ?
C4 C5 H5B . . 109.6 ?
H5A C5 H5B . . 108.1 ?
N3 C6 C5 . . 177.2(2) ?
C1 N1 C1 2_755 . 114.0(2) yes
C3 N2 C4 . 2_755 121.54(9) yes
C3 N2 C4 . . 121.54(9) yes
C4 N2 C4 2_755 . 116.92(19) yes

loop_
_geom_bond_atom_site_label_1
_geom_bond_atom_site_label_2
_geom_bond_site_symmetry_2
_geom_bond_distance
_geom_bond_publ_flag
C1 N1 . 1.328(2) yes
C1 C2 . 1.371(3) yes
C1 H1 . 0.9300 ?
C2 C3 . 1.394(2) yes
C2 H2 . 0.9300 ?
C3 N2 . 1.374(3) yes
C3 C2 2_755 1.394(2) ?
C4 N2 . 1.4462(19) yes
C4 C5 . 1.525(2) yes
C4 H4A . 0.9700 ?
C4 H4B . 0.9700 ?
C5 C6 . 1.454(3) yes
C5 H5A . 0.9700 ?
C5 H5B . 0.9700 ?
C6 N3 . 1.132(2) yes
N1 C1 2_755 1.328(2) ?
N2 C4 2_755 1.4462(19) ?

loop_
_geom_hbond_atom_site_label_D
_geom_hbond_atom_site_label_H
_geom_hbond_atom_site_label_A
_geom_hbond_site_symmetry_A
_geom_hbond_distance_DH
_geom_hbond_distance_HA
_geom_hbond_distance_DA
_geom_hbond_angle_DHA
C1 H1 Cg1 1_545 0.93 2.80 3.667(5) 140
C1 H1 N3 1_545 0.93 2.86 3.770(5) 167
C2 H2 N3 7_665 0.93 2.62 3.524(3) 165
C4 H4A Cg2 5_765 0.97 2.84 3.550(5) 131
C4 H4B N1 1_565 0.97 2.81 3.576(4) 136
C5 H5A N3 4_645 0.97 2.74 3.686(4) 164
